data_4109010
loop_
_publ_author_name
'Rajshekhar Ghosh'
'Xiawei Zhang'
'Patrick Achord'
'Thomas J. Emge'
'Karsten Krogh-Jespersen'
'Alan S. Goldman'

_publ_contact_author_address
; 
 Department of Chemistry 
 Rutgers, The State University of New Jersey
 610 Taylor Road
 Piscataway, New Jersey  08854-8087  U.S.A. 
;
_publ_contact_author_email agoldman@rutchem.rutgers.edu
_publ_contact_author_name 'Alan S. Goldman'
_publ_section_title
;
 Dimerization of Alkynes Promoted by a Pincer-Ligated Iridium Complex. C-C
 Reductive Elimination Inhibited by Steric Crowding
;
_journal_name_full 'Journal of the American Chemical Society'
_journal_page_first 853
_journal_page_last 866
_journal_paper_doi 10.1021/ja0647194
_journal_volume 129
_journal_year 2007
_chemical_formula_sum 'C40 H55 Ir P2'
_chemical_formula_weight 789.98
_chemical_name_systematic
; 
 ? 
;
_space_group_IT_number 15
_symmetry_cell_setting monoclinic
_symmetry_space_group_name_Hall '-C 2yc'
_symmetry_space_group_name_H-M 'C 1 2/c 1'
_atom_sites_solution_hydrogens geom
_atom_sites_solution_primary direct
_atom_sites_solution_secondary difmap
_audit_creation_method SHELXL-97
_cell_angle_alpha 90.00
_cell_angle_beta 91.769(1)
_cell_angle_gamma 90.00
_cell_formula_units_Z 8
_cell_length_a 33.617(2)
_cell_length_b 10.3664(6)
_cell_length_c 20.5194(12)
_cell_measurement_reflns_used 7540
_cell_measurement_temperature 100(2)
_cell_measurement_theta_max 30.55
_cell_measurement_theta_min 2.29
_cell_volume 7147.3(7)
_computing_cell_refinement 'Bruker SMART'
_computing_data_collection 'Bruker SMART'
_computing_data_reduction 'Bruker SAINT'
_computing_molecular_graphics 'Bruker SHELXTL'
_computing_publication_material 'Bruker SHELXTL'
_computing_structure_refinement 'SHELXL-97 (Sheldrick, 1997)'
_computing_structure_solution 'SHELXS-97 (Sheldrick, 1990)'
_diffrn_ambient_temperature 100(2)
_diffrn_measured_fraction_theta_full 0.996
_diffrn_measured_fraction_theta_max 0.996
_diffrn_measurement_device_type 'CCD area detector'
_diffrn_measurement_method 'phi and omega scans'
_diffrn_radiation_monochromator graphite
_diffrn_radiation_source 'fine-focus sealed tube'
_diffrn_radiation_type MoK\a
_diffrn_radiation_wavelength 0.71073
_diffrn_reflns_av_R_equivalents 0.0365
_diffrn_reflns_av_sigmaI/netI 0.0345
_diffrn_reflns_limit_h_max 47
_diffrn_reflns_limit_h_min -47
_diffrn_reflns_limit_k_max 14
_diffrn_reflns_limit_k_min -14
_diffrn_reflns_limit_l_max 29
_diffrn_reflns_limit_l_min -29
_diffrn_reflns_number 41579
_diffrn_reflns_theta_full 30.55
_diffrn_reflns_theta_max 30.55
_diffrn_reflns_theta_min 1.99
_diffrn_standards_decay_% 0
_diffrn_standards_interval_count 0
_diffrn_standards_number 0
_exptl_absorpt_coefficient_mu 3.852
_exptl_absorpt_correction_T_max 0.9999
_exptl_absorpt_correction_T_min 0.6227
_exptl_absorpt_correction_type multi-scan
_exptl_absorpt_process_details 'Bruker SAINT'
_exptl_crystal_colour red
_exptl_crystal_density_diffrn 1.468
_exptl_crystal_description lathe
_exptl_crystal_F_000 3216
_exptl_crystal_size_max 0.24
_exptl_crystal_size_mid 0.18
_exptl_crystal_size_min 0.05
_refine_diff_density_max 2.054
_refine_diff_density_min -1.382
_refine_diff_density_rms 0.121
_refine_ls_extinction_method none
_refine_ls_goodness_of_fit_ref 1.010
_refine_ls_hydrogen_treatment mixed
_refine_ls_matrix_type full
_refine_ls_number_parameters 461
_refine_ls_number_reflns 10908
_refine_ls_number_restraints 0
_refine_ls_restrained_S_all 1.010
_refine_ls_R_factor_all 0.0358
_refine_ls_R_factor_gt 0.0288
_refine_ls_shift/su_max 0.002
_refine_ls_shift/su_mean 0.000
_refine_ls_structure_factor_coef Fsqd
_refine_ls_weighting_details 'calc w=1/[\s^2^(Fo^2^)+(0.0300P)^2^+13.0000P] where P=(Fo^2^+2Fc^2^)/3'
_refine_ls_weighting_scheme calc
_refine_ls_wR_factor_gt 0.0614
_refine_ls_wR_factor_ref 0.0633
_reflns_number_gt 9521
_reflns_number_total 10908
_reflns_threshold_expression >2sigma(I)
_cod_data_source_file ja0647194si20060716_051507.cif
_cod_data_source_block irphace
_cod_original_cell_volume 7147.4(7)
_cod_database_code 4109010

loop_
_symmetry_equiv_pos_as_xyz
'x, y, z'
'-x, y, -z+1/2'
'x+1/2, y+1/2, z'
'-x+1/2, y+1/2, -z+1/2'
'-x, -y, -z'
'x, -y, z-1/2'
'-x+1/2, -y+1/2, -z'
'x+1/2, -y+1/2, z-1/2'

loop_
_atom_site_label
_atom_site_type_symbol
_atom_site_fract_x
_atom_site_fract_y
_atom_site_fract_z
_atom_site_U_iso_or_equiv
_atom_site_adp_type
_atom_site_occupancy
_atom_site_symmetry_multiplicity
_atom_site_calc_flag
_atom_site_refinement_flags
Ir1 Ir 0.115615(3) -0.347768(8) 0.010962(4) 0.01190(3) Uani 1 1 d .
P1 P 0.09381(2) -0.16150(6) -0.04007(3) 0.01400(12) Uani 1 1 d .
P2 P 0.14451(2) -0.48598(6) 0.08824(3) 0.01500(12) Uani 1 1 d .
C1 C 0.10641(7) -0.2359(2) 0.09279(12) 0.0141(5) Uani 1 1 d .
C2 C 0.08324(8) -0.1219(2) 0.08947(12) 0.0157(5) Uani 1 1 d .
C3 C 0.07548(8) -0.0502(3) 0.14508(13) 0.0189(5) Uani 1 1 d .
H3 H 0.0599 0.0260 0.1415 0.024(8) Uiso 1 1 calc R
C4 C 0.09040(9) -0.0893(3) 0.20556(13) 0.0223(6) Uani 1 1 d .
H4 H 0.0845 -0.0413 0.2435 0.025(8) Uiso 1 1 calc R
C5 C 0.11396(9) -0.1985(3) 0.21059(13) 0.0209(5) Uani 1 1 d .
H5 H 0.1243 -0.2253 0.2520 0.014(7) Uiso 1 1 calc R
C6 C 0.12257(8) -0.2693(2) 0.15500(12) 0.0165(5) Uani 1 1 d .
C7 C 0.06681(8) -0.0773(2) 0.02410(12) 0.0172(5) Uani 1 1 d .
H7A H 0.0703 0.0171 0.0198 0.040(10) Uiso 1 1 calc R
H7B H 0.0380 -0.0971 0.0200 0.027(9) Uiso 1 1 calc R
C8 C 0.15162(8) -0.3802(3) 0.15992(13) 0.0192(5) Uani 1 1 d .
H8A H 0.1472 -0.4299 0.2003 0.026(9) Uiso 1 1 calc R
H8B H 0.1792 -0.3467 0.1619 0.025(9) Uiso 1 1 calc R
C9 C 0.13748(8) -0.0509(3) -0.05566(13) 0.0196(5) Uani 1 1 d .
C10 C 0.16766(9) -0.1230(3) -0.09687(16) 0.0291(7) Uani 1 1 d .
H10A H 0.1893 -0.0643 -0.1080 0.033(9) Uiso 1 1 calc R
H10B H 0.1544 -0.1545 -0.1370 0.029(9) Uiso 1 1 calc R
H10C H 0.1786 -0.1962 -0.0720 0.044(11) Uiso 1 1 calc R
C11 C 0.12665(10) 0.0783(3) -0.08809(15) 0.0283(6) Uani 1 1 d .
H11A H 0.1053 0.1197 -0.0642 0.018(8) Uiso 1 1 calc R
H11B H 0.1176 0.0632 -0.1333 0.031(9) Uiso 1 1 calc R
H11C H 0.1501 0.1345 -0.0874 0.063(14) Uiso 1 1 calc R
C12 C 0.15880(8) -0.0234(3) 0.01017(14) 0.0218(5) Uani 1 1 d .
H12A H 0.1679 -0.1047 0.0298 0.039(10) Uiso 1 1 calc R
H12B H 0.1404 0.0192 0.0393 0.041(10) Uiso 1 1 calc R
H12C H 0.1817 0.0330 0.0034 0.034(9) Uiso 1 1 calc R
C13 C 0.05688(8) -0.1578(3) -0.11099(13) 0.0184(5) Uani 1 1 d .
C14 C 0.02289(8) -0.2491(3) -0.09360(14) 0.0234(6) Uani 1 1 d .
H14A H 0.0049 -0.2604 -0.1317 0.028(9) Uiso 1 1 calc R
H14B H 0.0081 -0.2123 -0.0576 0.037(10) Uiso 1 1 calc R
H14C H 0.0339 -0.3329 -0.0804 0.041(11) Uiso 1 1 calc R
C15 C 0.07652(9) -0.2093(3) -0.17252(13) 0.0242(6) Uani 1 1 d .
H15A H 0.0891 -0.2927 -0.1629 0.029(9) Uiso 1 1 calc R
H15B H 0.0967 -0.1479 -0.1865 0.028(9) Uiso 1 1 calc R
H15C H 0.0562 -0.2200 -0.2074 0.043(11) Uiso 1 1 calc R
C16 C 0.03806(9) -0.0253(3) -0.12545(14) 0.0241(6) Uani 1 1 d .
H16A H 0.0172 -0.0344 -0.1595 0.038(10) Uiso 1 1 calc R
H16B H 0.0585 0.0342 -0.1404 0.033(9) Uiso 1 1 calc R
H16C H 0.0265 0.0088 -0.0857 0.033(10) Uiso 1 1 calc R
C17 C 0.19682(8) -0.5421(3) 0.07346(14) 0.0223(5) Uani 1 1 d .
C18 C 0.19594(10) -0.6536(3) 0.02390(16) 0.0282(6) Uani 1 1 d .
H18A H 0.2226 -0.6656 0.0067 0.040(11) Uiso 1 1 calc R
H18B H 0.1771 -0.6332 -0.0120 0.047(12) Uiso 1 1 calc R
H18C H 0.1876 -0.7331 0.0454 0.028(9) Uiso 1 1 calc R
C19 C 0.21813(9) -0.4248(3) 0.04475(16) 0.0279(6) Uani 1 1 d .
H19A H 0.2220 -0.3589 0.0786 0.026(9) Uiso 1 1 calc R
H19B H 0.2019 -0.3892 0.0085 0.043(11) Uiso 1 1 calc R
H19C H 0.2440 -0.4516 0.0288 0.041(10) Uiso 1 1 calc R
C20 C 0.22064(9) -0.5853(3) 0.13449(16) 0.0306(7) Uani 1 1 d .
H20A H 0.2484 -0.6002 0.1234 0.034(10) Uiso 1 1 calc R
H20B H 0.2092 -0.6654 0.1512 0.048(12) Uiso 1 1 calc R
H20C H 0.2195 -0.5181 0.1679 0.037(10) Uiso 1 1 calc R
C21 C 0.11331(8) -0.6200(2) 0.12141(13) 0.0185(5) Uani 1 1 d .
C22 C 0.10054(9) -0.7112(3) 0.06565(14) 0.0246(6) Uani 1 1 d .
H22A H 0.1235 -0.7624 0.0526 0.029(9) Uiso 1 1 calc R
H22B H 0.0904 -0.6605 0.0284 0.044(11) Uiso 1 1 calc R
H22C H 0.0796 -0.7690 0.0804 0.033(9) Uiso 1 1 calc R
C23 C 0.07595(9) -0.5551(3) 0.14730(15) 0.0256(6) Uani 1 1 d .
H23A H 0.0572 -0.6213 0.1613 0.028(9) Uiso 1 1 calc R
H23B H 0.0633 -0.5026 0.1127 0.037(10) Uiso 1 1 calc R
H23C H 0.0834 -0.4998 0.1844 0.028(9) Uiso 1 1 calc R
C24 C 0.13306(10) -0.6995(3) 0.17585(15) 0.0284(6) Uani 1 1 d .
H24A H 0.1133 -0.7569 0.1947 0.025(8) Uiso 1 1 calc R
H24B H 0.1439 -0.6417 0.2097 0.028(9) Uiso 1 1 calc R
H24C H 0.1546 -0.7511 0.1581 0.034(10) Uiso 1 1 calc R
C25 C 0.06858(8) -0.5573(2) -0.08943(12) 0.0161(5) Uani 1 1 d .
C26 C 0.03479(8) -0.5799(2) -0.05304(12) 0.0185(5) Uani 1 1 d .
H26 H 0.0336 -0.5464 -0.0100 0.025(8) Uiso 1 1 calc R
C27 C 0.00301(8) -0.6504(2) -0.07881(13) 0.0196(5) Uani 1 1 d .
H27 H -0.0197 -0.6652 -0.0534 0.021(8) Uiso 1 1 calc R
C28 C 0.00426(9) -0.6995(3) -0.14170(13) 0.0215(5) Uani 1 1 d .
H28 H -0.0175 -0.7477 -0.1594 0.016(7) Uiso 1 1 calc R
C29 C 0.03756(9) -0.6777(3) -0.17843(14) 0.0242(6) Uani 1 1 d .
H29 H 0.0385 -0.7109 -0.2215 0.038(10) Uiso 1 1 calc R
C30 C 0.06954(9) -0.6078(3) -0.15278(13) 0.0207(5) Uani 1 1 d .
H30 H 0.0923 -0.5941 -0.1783 0.039(10) Uiso 1 1 calc R
C31 C 0.10214(8) -0.4829(2) -0.06443(12) 0.0160(5) Uani 1 1 d .
C32 C 0.13749(8) -0.4463(2) -0.07441(13) 0.0192(5) Uani 1 1 d .
C33 C 0.17396(9) -0.4532(3) -0.10836(14) 0.0265(6) Uani 1 1 d .
H33 H 0.1923(12) -0.377(4) -0.105(2) 0.048(12) Uiso 1 1 d .
C34 C 0.18750(9) -0.5441(3) -0.14493(14) 0.0288(6) Uani 1 1 d .
H34 H 0.1666(12) -0.625(4) -0.1549(19) 0.042(11) Uiso 1 1 d .
C35 C 0.22683(9) -0.5505(3) -0.17452(13) 0.0266(6) Uani 1 1 d .
C36 C 0.25783(10) -0.4669(3) -0.15698(17) 0.0367(8) Uani 1 1 d .
H36 H 0.2538 -0.4037 -0.1243 0.049(12) Uiso 1 1 calc R
C37 C 0.29456(11) -0.4742(3) -0.18639(18) 0.0374(8) Uani 1 1 d .
H37 H 0.3153 -0.4165 -0.1736 0.040(11) Uiso 1 1 calc R
C38 C 0.30084(10) -0.5646(3) -0.23376(15) 0.0320(7) Uani 1 1 d .
H38 H 0.3256 -0.5680 -0.2549 0.028(9) Uiso 1 1 calc R
C39 C 0.27107(10) -0.6502(3) -0.25034(15) 0.0322(7) Uani 1 1 d .
H39 H 0.2756 -0.7140 -0.2825 0.033(9) Uiso 1 1 calc R
C40 C 0.23433(9) -0.6449(3) -0.22067(14) 0.0274(6) Uani 1 1 d .
H40 H 0.2143 -0.7063 -0.2321 0.033(10) Uiso 1 1 calc R

loop_
_atom_site_aniso_label
_atom_site_aniso_U_11
_atom_site_aniso_U_22
_atom_site_aniso_U_33
_atom_site_aniso_U_23
_atom_site_aniso_U_13
_atom_site_aniso_U_12
Ir1 0.01345(5) 0.01108(4) 0.01123(5) -0.00144(3) 0.00129(3) 0.00059(3)
P1 0.0162(3) 0.0127(3) 0.0132(3) 0.0006(2) 0.0027(2) 0.0009(2)
P2 0.0163(3) 0.0124(3) 0.0162(3) 0.0002(2) -0.0012(2) 0.0010(2)
C1 0.0180(12) 0.0113(10) 0.0133(11) -0.0017(8) 0.0029(9) -0.0043(9)
C2 0.0181(12) 0.0143(11) 0.0150(11) -0.0004(9) 0.0030(9) -0.0030(9)
C3 0.0226(13) 0.0150(11) 0.0195(12) -0.0033(10) 0.0066(10) -0.0011(10)
C4 0.0299(15) 0.0212(13) 0.0162(12) -0.0069(10) 0.0068(11) -0.0049(11)
C5 0.0276(14) 0.0219(12) 0.0131(12) -0.0014(10) 0.0010(10) -0.0059(11)
C6 0.0207(12) 0.0153(11) 0.0135(11) -0.0022(9) 0.0007(9) -0.0039(10)
C7 0.0183(12) 0.0129(11) 0.0204(12) -0.0016(9) 0.0025(9) 0.0019(9)
C8 0.0237(14) 0.0180(12) 0.0155(12) 0.0005(9) -0.0035(10) -0.0011(10)
C9 0.0200(13) 0.0192(12) 0.0196(12) 0.0031(10) 0.0027(10) -0.0036(10)
C10 0.0240(15) 0.0365(17) 0.0274(15) -0.0034(13) 0.0102(12) -0.0072(13)
C11 0.0339(17) 0.0217(14) 0.0290(15) 0.0077(11) -0.0042(12) -0.0079(12)
C12 0.0206(13) 0.0190(13) 0.0257(14) 0.0025(10) 0.0006(10) -0.0038(10)
C13 0.0190(12) 0.0198(12) 0.0165(12) 0.0023(10) 0.0013(9) 0.0021(10)
C14 0.0200(13) 0.0239(14) 0.0259(14) 0.0033(11) -0.0047(11) -0.0006(11)
C15 0.0286(15) 0.0281(15) 0.0156(13) -0.0014(11) -0.0017(11) 0.0045(12)
C16 0.0255(14) 0.0241(14) 0.0227(14) 0.0058(11) -0.0008(11) 0.0060(11)
C17 0.0200(13) 0.0197(12) 0.0272(14) 0.0029(11) -0.0014(10) 0.0058(11)
C18 0.0283(15) 0.0245(14) 0.0322(16) -0.0026(12) 0.0069(12) 0.0055(12)
C19 0.0179(14) 0.0290(15) 0.0367(17) 0.0039(13) 0.0009(12) -0.0004(11)
C20 0.0232(15) 0.0306(16) 0.0374(17) 0.0068(13) -0.0073(13) 0.0052(12)
C21 0.0207(13) 0.0146(11) 0.0201(13) 0.0030(9) -0.0023(10) -0.0021(10)
C22 0.0290(15) 0.0177(13) 0.0269(15) 0.0013(11) -0.0028(12) -0.0049(11)
C23 0.0240(14) 0.0237(14) 0.0295(15) 0.0012(12) 0.0046(11) -0.0042(12)
C24 0.0325(16) 0.0238(14) 0.0283(15) 0.0127(12) -0.0071(12) -0.0022(13)
C25 0.0222(13) 0.0129(11) 0.0131(11) -0.0020(9) -0.0007(9) 0.0018(9)
C26 0.0257(14) 0.0154(11) 0.0144(12) -0.0014(9) 0.0016(10) 0.0006(10)
C27 0.0222(13) 0.0179(12) 0.0187(12) 0.0033(10) 0.0015(10) 0.0000(10)
C28 0.0233(14) 0.0195(12) 0.0212(13) -0.0026(10) -0.0045(10) -0.0042(11)
C29 0.0289(15) 0.0270(14) 0.0164(13) -0.0077(10) -0.0021(11) -0.0020(12)
C30 0.0227(14) 0.0226(13) 0.0169(12) -0.0029(10) 0.0004(10) 0.0009(11)
C31 0.0207(12) 0.0132(11) 0.0142(11) -0.0043(9) -0.0005(9) 0.0036(9)
C32 0.0247(13) 0.0154(12) 0.0176(12) -0.0028(9) 0.0030(10) 0.0035(10)
C33 0.0279(15) 0.0287(15) 0.0234(14) -0.0009(12) 0.0070(11) 0.0092(13)
C34 0.0254(15) 0.0410(18) 0.0201(14) -0.0003(13) 0.0041(11) 0.0070(14)
C35 0.0285(15) 0.0337(16) 0.0180(13) 0.0050(12) 0.0059(11) 0.0122(13)
C36 0.0370(18) 0.0355(18) 0.0385(18) -0.0058(15) 0.0165(15) 0.0067(15)
C37 0.0341(18) 0.0344(18) 0.045(2) 0.0036(15) 0.0158(15) 0.0018(15)
C38 0.0286(16) 0.0411(18) 0.0270(15) 0.0130(13) 0.0124(12) 0.0146(14)
C39 0.0305(16) 0.048(2) 0.0182(14) 0.0022(13) 0.0063(12) 0.0201(15)
C40 0.0255(15) 0.0396(17) 0.0172(13) 0.0017(12) 0.0013(11) 0.0123(13)

loop_
_atom_type_symbol
_atom_type_description
_atom_type_scat_dispersion_real
_atom_type_scat_dispersion_imag
_atom_type_scat_source
C C 0.0033 0.0016 'International Tables Vol C Tables 4.2.6.8 and 6.1.1.4'
H H 0.0000 0.0000 'International Tables Vol C Tables 4.2.6.8 and 6.1.1.4'
P P 0.1023 0.0942 'International Tables Vol C Tables 4.2.6.8 and 6.1.1.4'
Ir Ir -1.4442 7.9887 'International Tables Vol C Tables 4.2.6.8 and 6.1.1.4'

loop_
_geom_angle_atom_site_label_1
_geom_angle_atom_site_label_2
_geom_angle_atom_site_label_3
_geom_angle
C1 Ir1 C31 157.67(10)
C1 Ir1 C32 168.00(10)
C31 Ir1 C32 34.33(10)
C1 Ir1 P1 81.13(7)
C31 Ir1 P1 99.43(7)
C32 Ir1 P1 97.93(7)
C1 Ir1 P2 82.08(7)
C31 Ir1 P2 99.51(7)
C32 Ir1 P2 96.62(7)
P1 Ir1 P2 160.97(2)
C7 P1 C13 102.41(12)
C7 P1 C9 103.58(12)
C13 P1 C9 110.63(12)
C7 P1 Ir1 103.24(8)
C13 P1 Ir1 124.10(9)
C9 P1 Ir1 110.24(9)
C8 P2 C21 102.15(12)
C8 P2 C17 102.31(13)
C21 P2 C17 111.33(12)
C8 P2 Ir1 102.62(9)
C21 P2 Ir1 118.40(9)
C17 P2 Ir1 116.88(9)
C6 C1 C2 116.3(2)
C6 C1 Ir1 122.07(18)
C2 C1 Ir1 121.60(18)
C3 C2 C1 121.5(2)
C3 C2 C7 119.5(2)
C1 C2 C7 119.0(2)
C4 C3 C2 120.4(3)
C4 C3 H3 119.8
C2 C3 H3 119.8
C5 C4 C3 119.8(2)
C5 C4 H4 120.1
C3 C4 H4 120.1
C4 C5 C6 120.2(3)
C4 C5 H5 119.9
C6 C5 H5 119.9
C5 C6 C1 121.7(2)
C5 C6 C8 119.8(2)
C1 C6 C8 118.5(2)
C2 C7 P1 108.38(17)
C2 C7 H7A 110.0
P1 C7 H7A 110.0
C2 C7 H7B 110.0
P1 C7 H7B 110.0
H7A C7 H7B 108.4
C6 C8 P2 109.38(18)
C6 C8 H8A 109.8
P2 C8 H8A 109.8
C6 C8 H8B 109.8
P2 C8 H8B 109.8
H8A C8 H8B 108.2
C11 C9 C10 109.8(2)
C11 C9 C12 108.5(2)
C10 C9 C12 106.0(2)
C11 C9 P1 115.2(2)
C10 C9 P1 109.05(19)
C12 C9 P1 107.84(17)
C9 C10 H10A 109.5
C9 C10 H10B 109.5
H10A C10 H10B 109.5
C9 C10 H10C 109.5
H10A C10 H10C 109.5
H10B C10 H10C 109.5
C9 C11 H11A 109.5
C9 C11 H11B 109.5
H11A C11 H11B 109.5
C9 C11 H11C 109.5
H11A C11 H11C 109.5
H11B C11 H11C 109.5
C9 C12 H12A 109.5
C9 C12 H12B 109.5
H12A C12 H12B 109.5
C9 C12 H12C 109.5
H12A C12 H12C 109.5
H12B C12 H12C 109.5
C14 C13 C16 106.9(2)
C14 C13 C15 108.6(2)
C16 C13 C15 109.6(2)
C14 C13 P1 106.59(18)
C16 C13 P1 115.14(19)
C15 C13 P1 109.73(19)
C13 C14 H14A 109.5
C13 C14 H14B 109.5
H14A C14 H14B 109.5
C13 C14 H14C 109.5
H14A C14 H14C 109.5
H14B C14 H14C 109.5
C13 C15 H15A 109.5
C13 C15 H15B 109.5
H15A C15 H15B 109.5
C13 C15 H15C 109.5
H15A C15 H15C 109.5
H15B C15 H15C 109.5
C13 C16 H16A 109.5
C13 C16 H16B 109.5
H16A C16 H16B 109.5
C13 C16 H16C 109.5
H16A C16 H16C 109.5
H16B C16 H16C 109.5
C20 C17 C19 107.8(2)
C20 C17 C18 108.6(2)
C19 C17 C18 109.9(2)
C20 C17 P2 115.2(2)
C19 C17 P2 105.40(18)
C18 C17 P2 109.8(2)
C17 C18 H18A 109.5
C17 C18 H18B 109.5
H18A C18 H18B 109.5
C17 C18 H18C 109.5
H18A C18 H18C 109.5
H18B C18 H18C 109.5
C17 C19 H19A 109.5
C17 C19 H19B 109.5
H19A C19 H19B 109.5
C17 C19 H19C 109.5
H19A C19 H19C 109.5
H19B C19 H19C 109.5
C17 C20 H20A 109.5
C17 C20 H20B 109.5
H20A C20 H20B 109.5
C17 C20 H20C 109.5
H20A C20 H20C 109.5
H20B C20 H20C 109.5
C24 C21 C23 109.0(2)
C24 C21 C22 108.6(2)
C23 C21 C22 108.4(2)
C24 C21 P2 115.4(2)
C23 C21 P2 105.82(18)
C22 C21 P2 109.36(19)
C21 C22 H22A 109.5
C21 C22 H22B 109.5
H22A C22 H22B 109.5
C21 C22 H22C 109.5
H22A C22 H22C 109.5
H22B C22 H22C 109.5
C21 C23 H23A 109.5
C21 C23 H23B 109.5
H23A C23 H23B 109.5
C21 C23 H23C 109.5
H23A C23 H23C 109.5
H23B C23 H23C 109.5
C21 C24 H24A 109.5
C21 C24 H24B 109.5
H24A C24 H24B 109.5
C21 C24 H24C 109.5
H24A C24 H24C 109.5
H24B C24 H24C 109.5
C26 C25 C30 118.4(2)
C26 C25 C31 122.5(2)
C30 C25 C31 119.2(2)
C27 C26 C25 120.9(2)
C27 C26 H26 119.5
C25 C26 H26 119.5
C26 C27 C28 120.2(3)
C26 C27 H27 119.9
C28 C27 H27 119.9
C29 C28 C27 119.5(3)
C29 C28 H28 120.2
C27 C28 H28 120.2
C30 C29 C28 120.5(3)
C30 C29 H29 119.7
C28 C29 H29 119.7
C29 C30 C25 120.5(3)
C29 C30 H30 119.8
C25 C30 H30 119.8
C32 C31 C25 145.6(2)
C32 C31 Ir1 74.98(16)
C25 C31 Ir1 139.06(19)
C31 C32 C33 152.1(3)
C31 C32 Ir1 70.69(16)
C33 C32 Ir1 137.0(2)
C34 C33 C32 129.8(3)
C34 C33 H33 113(2)
C32 C33 H33 117(2)
C33 C34 C35 127.4(3)
C33 C34 H34 115(2)
C35 C34 H34 118(2)
C40 C35 C36 117.6(3)
C40 C35 C34 119.8(3)
C36 C35 C34 122.6(3)
C37 C36 C35 121.3(3)
C37 C36 H36 119.3
C35 C36 H36 119.3
C38 C37 C36 120.1(3)
C38 C37 H37 119.9
C36 C37 H37 119.9
C37 C38 C39 119.4(3)
C37 C38 H38 120.3
C39 C38 H38 120.3
C38 C39 C40 121.0(3)
C38 C39 H39 119.5
C40 C39 H39 119.5
C35 C40 C39 120.4(3)
C35 C40 H40 119.8
C39 C40 H40 119.8

loop_
_geom_bond_atom_site_label_1
_geom_bond_atom_site_label_2
_geom_bond_distance
Ir1 C1 2.072(2)
Ir1 C31 2.126(2)
Ir1 C32 2.175(2)
Ir1 P1 2.3054(6)
Ir1 P2 2.3272(7)
P1 C7 1.842(3)
P1 C13 1.884(3)
P1 C9 1.898(3)
P2 C8 1.844(3)
P2 C21 1.881(3)
P2 C17 1.885(3)
C1 C6 1.415(3)
C1 C2 1.415(3)
C2 C3 1.393(3)
C2 C7 1.508(4)
C3 C4 1.385(4)
C3 H3 0.9500
C4 C5 1.384(4)
C4 H4 0.9500
C5 C6 1.394(3)
C5 H5 0.9500
C6 C8 1.509(4)
C7 H7A 0.9900
C7 H7B 0.9900
C8 H8A 0.9900
C8 H8B 0.9900
C9 C11 1.534(4)
C9 C10 1.535(4)
C9 C12 1.536(4)
C10 H10A 0.9800
C10 H10B 0.9800
C10 H10C 0.9800
C11 H11A 0.9800
C11 H11B 0.9800
C11 H11C 0.9800
C12 H12A 0.9800
C12 H12B 0.9800
C12 H12C 0.9800
C13 C14 1.534(4)
C13 C16 1.538(4)
C13 C15 1.538(4)
C14 H14A 0.9800
C14 H14B 0.9800
C14 H14C 0.9800
C15 H15A 0.9800
C15 H15B 0.9800
C15 H15C 0.9800
C16 H16A 0.9800
C16 H16B 0.9800
C16 H16C 0.9800
C17 C20 1.533(4)
C17 C19 1.538(4)
C17 C18 1.540(4)
C18 H18A 0.9800
C18 H18B 0.9800
C18 H18C 0.9800
C19 H19A 0.9800
C19 H19B 0.9800
C19 H19C 0.9800
C20 H20A 0.9800
C20 H20B 0.9800
C20 H20C 0.9800
C21 C24 1.524(4)
C21 C23 1.534(4)
C21 C22 1.535(4)
C22 H22A 0.9800
C22 H22B 0.9800
C22 H22C 0.9800
C23 H23A 0.9800
C23 H23B 0.9800
C23 H23C 0.9800
C24 H24A 0.9800
C24 H24B 0.9800
C24 H24C 0.9800
C25 C26 1.398(4)
C25 C30 1.403(3)
C25 C31 1.448(4)
C26 C27 1.386(4)
C26 H26 0.9500
C27 C28 1.389(4)
C27 H27 0.9500
C28 C29 1.387(4)
C28 H28 0.9500
C29 C30 1.386(4)
C29 H29 0.9500
C30 H30 0.9500
C31 C32 1.270(4)
C32 C33 1.431(4)
C33 C34 1.296(4)
C33 H33 1.00(4)
C34 C35 1.473(4)
C34 H34 1.11(4)
C35 C40 1.390(4)
C35 C36 1.394(5)
C36 C37 1.393(4)
C36 H36 0.9500
C37 C38 1.371(5)
C37 H37 0.9500
C38 C39 1.372(5)
C38 H38 0.9500
C39 C40 1.395(4)
C39 H39 0.9500
C40 H40 0.9500

loop_
_geom_torsion_atom_site_label_1
_geom_torsion_atom_site_label_2
_geom_torsion_atom_site_label_3
_geom_torsion_atom_site_label_4
_geom_torsion
C1 Ir1 P1 C7 -20.90(11)
C31 Ir1 P1 C7 136.49(11)
C32 Ir1 P1 C7 171.20(11)
P2 Ir1 P1 C7 -49.25(12)
C1 Ir1 P1 C13 -136.11(12)
C31 Ir1 P1 C13 21.28(13)
C32 Ir1 P1 C13 55.99(13)
P2 Ir1 P1 C13 -164.46(11)
C1 Ir1 P1 C9 89.21(11)
C31 Ir1 P1 C9 -113.40(11)
C32 Ir1 P1 C9 -78.69(12)
P2 Ir1 P1 C9 60.86(12)
C1 Ir1 P2 C8 -15.76(11)
C31 Ir1 P2 C8 -173.22(12)
C32 Ir1 P2 C8 152.21(12)
P1 Ir1 P2 C8 12.52(13)
C1 Ir1 P2 C21 95.73(12)
C31 Ir1 P2 C21 -61.74(12)
C32 Ir1 P2 C21 -96.30(12)
P1 Ir1 P2 C21 124.00(11)
C1 Ir1 P2 C17 -126.76(12)
C31 Ir1 P2 C17 75.78(13)
C32 Ir1 P2 C17 41.21(13)
P1 Ir1 P2 C17 -98.48(12)
C31 Ir1 C1 C6 102.7(3)
C32 Ir1 C1 C6 -77.6(5)
P1 Ir1 C1 C6 -164.0(2)
P2 Ir1 C1 C6 6.99(19)
C31 Ir1 C1 C2 -76.7(3)
C32 Ir1 C1 C2 102.9(5)
P1 Ir1 C1 C2 16.52(19)
P2 Ir1 C1 C2 -172.5(2)
C6 C1 C2 C3 -2.7(4)
Ir1 C1 C2 C3 176.83(19)
C6 C1 C2 C7 177.1(2)
Ir1 C1 C2 C7 -3.4(3)
C1 C2 C3 C4 -0.1(4)
C7 C2 C3 C4 -179.8(2)
C2 C3 C4 C5 1.6(4)
C3 C4 C5 C6 -0.2(4)
C4 C5 C6 C1 -2.7(4)
C4 C5 C6 C8 173.8(3)
C2 C1 C6 C5 4.0(4)
Ir1 C1 C6 C5 -175.5(2)
C2 C1 C6 C8 -172.5(2)
Ir1 C1 C6 C8 8.0(3)
C3 C2 C7 P1 163.5(2)
C1 C2 C7 P1 -16.3(3)
C13 P1 C7 C2 155.06(17)
C9 P1 C7 C2 -89.84(19)
Ir1 P1 C7 C2 25.15(18)
C5 C6 C8 P2 161.3(2)
C1 C6 C8 P2 -22.1(3)
C21 P2 C8 C6 -99.36(19)
C17 P2 C8 C6 145.32(19)
Ir1 P2 C8 C6 23.79(19)
C7 P1 C9 C11 -68.7(2)
C13 P1 C9 C11 40.4(2)
Ir1 P1 C9 C11 -178.60(18)
C7 P1 C9 C10 167.4(2)
C13 P1 C9 C10 -83.5(2)
Ir1 P1 C9 C10 57.5(2)
C7 P1 C9 C12 52.6(2)
C13 P1 C9 C12 161.73(18)
Ir1 P1 C9 C12 -57.25(19)
C7 P1 C13 C14 -69.9(2)
C9 P1 C13 C14 -179.73(18)
Ir1 P1 C13 C14 45.7(2)
C7 P1 C13 C16 48.5(2)
C9 P1 C13 C16 -61.3(2)
Ir1 P1 C13 C16 164.12(16)
C7 P1 C13 C15 172.75(19)
C9 P1 C13 C15 62.9(2)
Ir1 P1 C13 C15 -71.6(2)
C8 P2 C17 C20 45.5(2)
C21 P2 C17 C20 -63.0(2)
Ir1 P2 C17 C20 156.67(19)
C8 P2 C17 C19 -73.2(2)
C21 P2 C17 C19 178.31(19)
Ir1 P2 C17 C19 37.9(2)
C8 P2 C17 C18 168.4(2)
C21 P2 C17 C18 60.0(2)
Ir1 P2 C17 C18 -80.4(2)
C8 P2 C21 C24 -63.3(2)
C17 P2 C21 C24 45.2(3)
Ir1 P2 C21 C24 -175.07(18)
C8 P2 C21 C23 57.4(2)
C17 P2 C21 C23 165.91(18)
Ir1 P2 C21 C23 -54.4(2)
C8 P2 C21 C22 173.91(19)
C17 P2 C21 C22 -77.5(2)
Ir1 P2 C21 C22 62.2(2)
C30 C25 C26 C27 0.0(4)
C31 C25 C26 C27 179.3(2)
C25 C26 C27 C28 -0.2(4)
C26 C27 C28 C29 0.1(4)
C27 C28 C29 C30 0.2(4)
C28 C29 C30 C25 -0.5(4)
C26 C25 C30 C29 0.3(4)
C31 C25 C30 C29 -179.0(3)
C26 C25 C31 C32 172.5(4)
C30 C25 C31 C32 -8.2(6)
C26 C25 C31 Ir1 -18.0(4)
C30 C25 C31 Ir1 161.3(2)
C1 Ir1 C31 C32 179.9(2)
P1 Ir1 C31 C32 90.27(16)
P2 Ir1 C31 C32 -87.83(16)
C1 Ir1 C31 C25 6.0(5)
C32 Ir1 C31 C25 -173.9(4)
P1 Ir1 C31 C25 -83.6(3)
P2 Ir1 C31 C25 98.3(3)
C25 C31 C32 C33 -12.7(9)
Ir1 C31 C32 C33 174.3(6)
C25 C31 C32 Ir1 172.9(4)
C1 Ir1 C32 C31 -179.8(4)
P1 Ir1 C32 C31 -95.13(16)
P2 Ir1 C32 C31 97.17(16)
C1 Ir1 C32 C33 4.1(7)
C31 Ir1 C32 C33 -176.1(4)
P1 Ir1 C32 C33 88.8(3)
P2 Ir1 C32 C33 -79.0(3)
C31 C32 C33 C34 -17.6(8)
Ir1 C32 C33 C34 154.5(3)
C32 C33 C34 C35 -174.7(3)
C33 C34 C35 C40 -170.0(3)
C33 C34 C35 C36 11.7(5)
C40 C35 C36 C37 2.4(5)
C34 C35 C36 C37 -179.2(3)
C35 C36 C37 C38 0.2(5)
C36 C37 C38 C39 -2.1(5)
C37 C38 C39 C40 1.3(5)
C36 C35 C40 C39 -3.2(4)
C34 C35 C40 C39 178.4(3)
C38 C39 C40 C35 1.4(5)
